data_1567482
loop_
_publ_author_name
'He, Shuang'
'Liu, Junjie'
'Yang, Ge'
'Bin, Zhengyang'
'You, Jingsong'

_publ_section_title
;
 Dipole moment engineering enables universal B-N-embedded bipolar hosts
 for OLEDs: an old dog learns a new trick.
;
_journal_issue 11
_journal_name_full 'Materials horizons'
_journal_page_first 2818
_journal_page_last 2823
_journal_paper_doi 10.1039/d2mh00856d
_journal_volume 9
_journal_year 2022
_chemical_formula_moiety 'C54 H42 B N3'
_chemical_formula_sum 'C54 H42 B N3'
_chemical_formula_weight 743.71
_space_group_crystal_system monoclinic
_space_group_IT_number 15
_space_group_name_Hall '-C 2yc'
_space_group_name_H-M_alt 'C 1 2/c 1'
_atom_sites_solution_hydrogens geom
_atom_sites_solution_primary dual
_audit_creation_date 2021-11-01
_audit_creation_method
;
Olex2 1.3
(compiled 2020.11.12 svn.r5f609507 for OlexSys, GUI svn.r6408)
;
_audit_update_record
;
2022-03-10 deposited with the CCDC.	2022-08-15 downloaded from the CCDC.
;
_cell_angle_alpha 90
_cell_angle_beta 124.5860(10)
_cell_angle_gamma 90
_cell_formula_units_Z 4
_cell_length_a 27.5838(11)
_cell_length_b 9.1201(4)
_cell_length_c 19.3361(9)
_cell_measurement_reflns_used 5731
_cell_measurement_temperature 302(2)
_cell_measurement_theta_max 24.306
_cell_measurement_theta_min 2.406
_cell_volume 4004.7(3)
_computing_cell_refinement 'SAINT V8.40B (?, 2016)'
_computing_data_reduction 'SAINT V8.40B (?, 2016)'
_computing_molecular_graphics 'Olex2 1.3 (Dolomanov et al., 2009)'
_computing_publication_material 'Olex2 1.3 (Dolomanov et al., 2009)'
_computing_structure_refinement 'SHELXL 2014/7 (Sheldrick, 2015)'
_computing_structure_solution 'SHELXT 2018/2 (Sheldrick, 2018)'
_diffrn_ambient_temperature 302.0
_diffrn_measured_fraction_theta_full 0.993
_diffrn_measured_fraction_theta_max 0.993
_diffrn_measurement_device_type 'Bruker APEX-II CCD'
_diffrn_measurement_method '\f and \w scans'
_diffrn_radiation_type MoK\a
_diffrn_radiation_wavelength 0.71073
_diffrn_reflns_av_R_equivalents 0.0791
_diffrn_reflns_av_unetI/netI 0.0513
_diffrn_reflns_Laue_measured_fraction_full 0.993
_diffrn_reflns_Laue_measured_fraction_max 0.993
_diffrn_reflns_limit_h_max 35
_diffrn_reflns_limit_h_min -32
_diffrn_reflns_limit_k_max 11
_diffrn_reflns_limit_k_min -11
_diffrn_reflns_limit_l_max 25
_diffrn_reflns_limit_l_min -25
_diffrn_reflns_number 34785
_diffrn_reflns_point_group_measured_fraction_full 0.993
_diffrn_reflns_point_group_measured_fraction_max 0.993
_diffrn_reflns_theta_full 25.242
_diffrn_reflns_theta_max 27.523
_diffrn_reflns_theta_min 2.407
_diffrn_source_current 1.4
_diffrn_source_power 0.07
_diffrn_source_voltage 50.0
_diffrn_standards_number 0
_exptl_absorpt_coefficient_mu 0.071
_exptl_absorpt_correction_T_max 0.7456
_exptl_absorpt_correction_T_min 0.6600
_exptl_absorpt_correction_type multi-scan
_exptl_absorpt_process_details
;
SADABS-2016/2 (Bruker,2016/2) was used for absorption correction.
wR2(int) was 0.0915 before and 0.0564 after correction.
The Ratio of minimum to maximum transmission is 0.8852.
The \l/2 correction factor is Not present.
;
_exptl_crystal_colour 'clear yellowish yellow'
_exptl_crystal_colour_lustre clear
_exptl_crystal_colour_modifier yellowish
_exptl_crystal_colour_primary yellow
_exptl_crystal_density_diffrn 1.234
_exptl_crystal_description block
_exptl_crystal_F_000 1568
_exptl_crystal_size_max 0.42
_exptl_crystal_size_mid 0.31
_exptl_crystal_size_min 0.21
_refine_diff_density_max 0.176
_refine_diff_density_min -0.143
_refine_diff_density_rms 0.032
_refine_ls_extinction_coef 0.0037(4)
_refine_ls_extinction_expression Fc^*^=kFc[1+0.001xFc^2^\l^3^/sin(2\q)]^-1/4^
_refine_ls_extinction_method 'SHELXL-2014/7 (Sheldrick 2014'
_refine_ls_goodness_of_fit_ref 1.029
_refine_ls_hydrogen_treatment constr
_refine_ls_matrix_type full
_refine_ls_number_parameters 266
_refine_ls_number_reflns 4587
_refine_ls_number_restraints 0
_refine_ls_restrained_S_all 1.029
_refine_ls_R_factor_all 0.0946
_refine_ls_R_factor_gt 0.0460
_refine_ls_shift/su_max 0.000
_refine_ls_shift/su_mean 0.000
_refine_ls_structure_factor_coef Fsqd
_refine_ls_weighting_details 'w=1/[\s^2^(Fo^2^)+(0.0444P)^2^+1.2340P] where P=(Fo^2^+2Fc^2^)/3'
_refine_ls_weighting_scheme calc
_refine_ls_wR_factor_gt 0.0994
_refine_ls_wR_factor_ref 0.1185
_reflns_Friedel_coverage 0.000
_reflns_number_gt 2819
_reflns_number_total 4587
_reflns_threshold_expression 'I > 2\s(I)'
_cod_data_source_file d2mh00856d2.cif
_cod_data_source_block mo_hs_1473_0m_a
_cod_depositor_comments 'Adding full bibliography for 1567481--1567482.cif.'
_cod_database_code 1567482
_shelx_shelxl_version_number 2014/7
_shelx_space_group_comment
;
The symmetry employed for this shelxl refinement is uniquely defined
by the following loop, which should always be used as a source of
symmetry information in preference to the above space-group names.
They are only intended as comments.
;
_shelx_estimated_absorpt_t_max 0.985
_shelx_estimated_absorpt_t_min 0.971
_olex2_refinement_description
;
1. Fixed Uiso
 At 1.2 times of:
  All C(H) groups
 At 1.5 times of:
  All C(H,H,H) groups
2.a Aromatic/amide H refined with riding coordinates:
 C1(H1), C29(H29), C6(H6), C9(H9), C10(H10), C13(H13), C14(H14), C18(H18),
 C19(H19), C23(H23), C24(H24), C25(H25), C26(H26), C27(H27), C28(H28)
2.b Idealised Me refined as rotating group:
 C15(H15A,H15B,H15C), C17(H17A,H17B,H17C)
;
_olex2_submission_special_instructions 'No special instructions were received'

loop_
_space_group_symop_operation_xyz
'x, y, z'
'-x, y, -z+1/2'
'x+1/2, y+1/2, z'
'-x+1/2, y+1/2, -z+1/2'
'-x, -y, -z'
'x, -y, z-1/2'
'-x+1/2, -y+1/2, -z'
'x+1/2, -y+1/2, z-1/2'

loop_
_atom_site_label
_atom_site_type_symbol
_atom_site_fract_x
_atom_site_fract_y
_atom_site_fract_z
_atom_site_U_iso_or_equiv
_atom_site_adp_type
_atom_site_occupancy
_atom_site_site_symmetry_order
_atom_site_calc_flag
_atom_site_refinement_flags_posn
_atom_site_refinement_flags_adp
_atom_site_refinement_flags_occupancy
_atom_site_disorder_assembly
_atom_site_disorder_group
N1 N 0.66486(5) 0.55700(14) 0.54917(7) 0.0443(3) Uani 1 1 d . . . . .
N2 N 0.5000 0.25571(17) 0.2500 0.0367(4) Uani 1 2 d S T P . .
C1 C 0.61475(9) 0.6993(2) 0.70535(13) 0.0711(6) Uani 1 1 d . . . . .
H1 H 0.6043 0.7302 0.7410 0.085 Uiso 1 1 calc R U . . .
C29 C 0.66745(9) 0.7427(2) 0.71958(11) 0.0631(5) Uani 1 1 d . . . . .
H29 H 0.6921 0.8033 0.7652 0.076 Uiso 1 1 calc R U . . .
C3 C 0.68509(7) 0.69907(16) 0.66827(10) 0.0454(4) Uani 1 1 d . . . . .
C4 C 0.64732(6) 0.60617(16) 0.60106(9) 0.0390(3) Uani 1 1 d . . . . .
C5 C 0.62389(6) 0.47889(17) 0.47344(9) 0.0416(4) Uani 1 1 d . . . . .
C6 C 0.60746(6) 0.33777(17) 0.47586(9) 0.0429(4) Uani 1 1 d . . . . .
H6 H 0.6247 0.2919 0.5277 0.052 Uiso 1 1 calc R U . . .
C7 C 0.56569(6) 0.26051(16) 0.40317(9) 0.0374(3) Uani 1 1 d . . . . .
C8 C 0.54090(6) 0.33205(15) 0.32540(8) 0.0361(3) Uani 1 1 d . . . . .
C9 C 0.56163(6) 0.47125(16) 0.32386(9) 0.0424(4) Uani 1 1 d . . . . .
H9 H 0.5479 0.5149 0.2724 0.051 Uiso 1 1 calc R U . . .
C10 C 0.60173(6) 0.54495(17) 0.39652(9) 0.0444(4) Uani 1 1 d . . . . .
H10 H 0.6139 0.6387 0.3941 0.053 Uiso 1 1 calc R U . . .
C11 C 0.72503(6) 0.55245(16) 0.58072(9) 0.0423(4) Uani 1 1 d . . . . .
C12 C 0.76418(6) 0.64299(17) 0.64803(10) 0.0467(4) Uani 1 1 d . . . . .
C13 C 0.82336(8) 0.6310(2) 0.67984(12) 0.0685(5) Uani 1 1 d . . . . .
H13 H 0.8504 0.6886 0.7256 0.082 Uiso 1 1 calc R U . . .
C14 C 0.84339(8) 0.5370(3) 0.64609(14) 0.0799(6) Uani 1 1 d . . . . .
H14 H 0.8835 0.5313 0.6690 0.096 Uiso 1 1 calc R U . . .
C15 C 0.78687(9) 0.8045(3) 0.76844(13) 0.0896(7) Uani 1 1 d . . . . .
H15A H 0.7706 0.8772 0.7856 0.134 Uiso 1 1 calc R U . . .
H15B H 0.8203 0.8447 0.7717 0.134 Uiso 1 1 calc R U . . .
H15C H 0.7990 0.7207 0.8048 0.134 Uiso 1 1 calc R U . . .
C16 C 0.74022(7) 0.75782(18) 0.67792(11) 0.0522(4) Uani 1 1 d . . . . .
C17 C 0.72246(10) 0.8921(2) 0.62019(16) 0.0854(7) Uani 1 1 d . . . . .
H17A H 0.6934 0.8638 0.5632 0.128 Uiso 1 1 calc R U . . .
H17B H 0.7565 0.9302 0.6244 0.128 Uiso 1 1 calc R U . . .
H17C H 0.7064 0.9662 0.6369 0.128 Uiso 1 1 calc R U . . .
C18 C 0.80445(8) 0.4514(2) 0.57876(13) 0.0702(6) Uani 1 1 d . . . . .
H18 H 0.8179 0.3889 0.5551 0.084 Uiso 1 1 calc R U . . .
C19 C 0.74542(7) 0.45800(19) 0.54612(11) 0.0550(4) Uani 1 1 d . . . . .
H19 H 0.7190 0.3991 0.5007 0.066 Uiso 1 1 calc R U . . .
C20 C 0.54939(6) 0.10945(16) 0.40758(10) 0.0414(4) Uani 1 1 d . . . . .
C21 C 0.52000(6) 0.02437(16) 0.33396(10) 0.0423(4) Uani 1 1 d . . . . .
B22 B 0.5000 0.0978(3) 0.2500 0.0402(6) Uani 1 2 d S T P . .
C23 C 0.50397(7) -0.11976(18) 0.33903(12) 0.0545(4) Uani 1 1 d . . . . .
H23 H 0.4835 -0.1770 0.2907 0.065 Uiso 1 1 calc R U . . .
C24 C 0.51807(8) -0.1775(2) 0.41399(13) 0.0634(5) Uani 1 1 d . . . . .
H24 H 0.5074 -0.2732 0.4161 0.076 Uiso 1 1 calc R U . . .
C25 C 0.54796(8) -0.0939(2) 0.48586(13) 0.0651(5) Uani 1 1 d . . . . .
H25 H 0.5579 -0.1337 0.5366 0.078 Uiso 1 1 calc R U . . .
C26 C 0.56312(7) 0.04805(19) 0.48284(11) 0.0558(4) Uani 1 1 d . . . . .
H26 H 0.5828 0.1042 0.5316 0.067 Uiso 1 1 calc R U . . .
C27 C 0.57798(8) 0.6108(2) 0.63864(12) 0.0591(5) Uani 1 1 d . . . . .
H27 H 0.5421 0.5821 0.6284 0.071 Uiso 1 1 calc R U . . .
C28 C 0.59382(7) 0.56379(17) 0.58645(10) 0.0474(4) Uani 1 1 d . . . . .
H28 H 0.5686 0.5033 0.5411 0.057 Uiso 1 1 calc R U . . .

loop_
_atom_site_aniso_label
_atom_site_aniso_U_11
_atom_site_aniso_U_22
_atom_site_aniso_U_33
_atom_site_aniso_U_23
_atom_site_aniso_U_13
_atom_site_aniso_U_12
N1 0.0335(6) 0.0601(8) 0.0337(7) -0.0110(6) 0.0159(6) -0.0011(6)
N2 0.0323(9) 0.0399(9) 0.0313(9) 0.000 0.0140(8) 0.000
C1 0.0889(14) 0.0778(13) 0.0780(14) -0.0140(11) 0.0662(13) -0.0041(11)
C29 0.0767(13) 0.0652(11) 0.0558(12) -0.0175(9) 0.0427(10) -0.0090(9)
C3 0.0515(9) 0.0432(8) 0.0415(9) -0.0021(7) 0.0264(8) 0.0025(7)
C4 0.0396(8) 0.0414(8) 0.0340(8) 0.0032(6) 0.0196(7) 0.0068(6)
C5 0.0336(7) 0.0519(9) 0.0342(9) -0.0066(7) 0.0162(7) 0.0008(7)
C6 0.0372(8) 0.0519(9) 0.0330(8) 0.0039(7) 0.0160(7) 0.0079(7)
C7 0.0316(7) 0.0437(8) 0.0361(8) 0.0026(6) 0.0187(7) 0.0056(6)
C8 0.0322(7) 0.0408(8) 0.0331(8) -0.0012(6) 0.0172(7) 0.0016(6)
C9 0.0447(8) 0.0455(9) 0.0331(8) 0.0007(7) 0.0198(7) -0.0019(7)
C10 0.0450(9) 0.0451(8) 0.0407(9) -0.0056(7) 0.0228(7) -0.0057(7)
C11 0.0371(8) 0.0497(9) 0.0385(9) 0.0013(7) 0.0206(7) 0.0017(7)
C12 0.0394(8) 0.0533(9) 0.0414(9) -0.0013(7) 0.0194(7) -0.0040(7)
C13 0.0424(10) 0.0875(13) 0.0663(13) -0.0171(11) 0.0254(9) -0.0120(9)
C14 0.0385(10) 0.1079(16) 0.0895(16) -0.0118(14) 0.0340(11) -0.0016(11)
C15 0.0742(14) 0.1052(17) 0.0778(15) -0.0470(14) 0.0362(12) -0.0278(13)
C16 0.0528(10) 0.0490(9) 0.0507(10) -0.0115(8) 0.0268(8) -0.0092(7)
C17 0.0938(15) 0.0565(12) 0.125(2) 0.0117(12) 0.0738(15) -0.0010(11)
C18 0.0527(11) 0.0853(14) 0.0814(14) -0.0106(11) 0.0432(11) 0.0069(10)
C19 0.0474(9) 0.0654(11) 0.0541(11) -0.0102(9) 0.0300(9) -0.0003(8)
C20 0.0341(8) 0.0445(8) 0.0433(9) 0.0097(7) 0.0207(7) 0.0099(7)
C21 0.0326(7) 0.0412(8) 0.0485(10) 0.0061(7) 0.0202(7) 0.0058(6)
B22 0.0274(11) 0.0407(13) 0.0459(15) 0.000 0.0168(11) 0.000
C23 0.0489(9) 0.0440(9) 0.0645(12) 0.0068(8) 0.0285(9) 0.0033(7)
C24 0.0676(12) 0.0462(10) 0.0777(14) 0.0203(10) 0.0421(11) 0.0079(9)
C25 0.0762(13) 0.0586(11) 0.0667(13) 0.0254(10) 0.0443(11) 0.0155(10)
C26 0.0596(10) 0.0540(10) 0.0502(10) 0.0120(8) 0.0291(9) 0.0100(8)
C27 0.0592(11) 0.0633(11) 0.0701(13) 0.0027(10) 0.0459(10) 0.0043(9)
C28 0.0436(9) 0.0504(9) 0.0478(10) 0.0009(7) 0.0257(8) 0.0041(7)

loop_
_atom_type_symbol
_atom_type_description
_atom_type_scat_dispersion_real
_atom_type_scat_dispersion_imag
_atom_type_scat_source
C C 0.0033 0.0016 'International Tables Vol C Tables 4.2.6.8 and 6.1.1.4'
H H 0.0000 0.0000 'International Tables Vol C Tables 4.2.6.8 and 6.1.1.4'
B B 0.0013 0.0007 'International Tables Vol C Tables 4.2.6.8 and 6.1.1.4'
N N 0.0061 0.0033 'International Tables Vol C Tables 4.2.6.8 and 6.1.1.4'

loop_
_geom_angle_atom_site_label_1
_geom_angle_atom_site_label_2
_geom_angle_atom_site_label_3
_geom_angle
_geom_angle_site_symmetry_1
_geom_angle_site_symmetry_3
_geom_angle_publ_flag
C4 N1 C5 119.66(12) . . ?
C11 N1 C4 119.80(12) . . ?
C11 N1 C5 118.75(12) . . ?
C8 N2 C8 121.27(16) . 2_655 ?
C8 N2 B22 119.37(8) . . ?
C8 N2 B22 119.36(8) 2_655 . ?
C29 C1 H1 120.2 . . ?
C27 C1 H1 120.2 . . ?
C27 C1 C29 119.58(16) . . ?
C1 C29 H29 118.9 . . ?
C1 C29 C3 122.29(17) . . ?
C3 C29 H29 118.9 . . ?
C29 C3 C4 117.35(15) . . ?
C29 C3 C16 122.90(15) . . ?
C4 C3 C16 119.55(13) . . ?
C3 C4 N1 118.55(13) . . ?
C28 C4 N1 121.31(14) . . ?
C28 C4 C3 120.14(14) . . ?
C6 C5 N1 121.02(14) . . ?
C6 C5 C10 119.42(14) . . ?
C10 C5 N1 119.54(14) . . ?
C5 C6 H6 118.8 . . ?
C5 C6 C7 122.45(14) . . ?
C7 C6 H6 118.8 . . ?
C6 C7 C8 117.53(13) . . ?
C6 C7 C20 121.27(13) . . ?
C8 C7 C20 121.18(13) . . ?
C7 C8 N2 119.33(13) . . ?
C9 C8 N2 121.27(13) . . ?
C9 C8 C7 119.07(13) . . ?
C8 C9 H9 119.2 . . ?
C10 C9 C8 121.59(14) . . ?
C10 C9 H9 119.2 . . ?
C5 C10 H10 120.2 . . ?
C9 C10 C5 119.62(14) . . ?
C9 C10 H10 120.2 . . ?
C12 C11 N1 119.02(13) . . ?
C19 C11 N1 120.63(14) . . ?
C19 C11 C12 120.34(14) . . ?
C11 C12 C16 119.35(13) . . ?
C13 C12 C11 117.45(15) . . ?
C13 C12 C16 122.98(15) . . ?
C12 C13 H13 119.0 . . ?
C14 C13 C12 122.07(18) . . ?
C14 C13 H13 119.0 . . ?
C13 C14 H14 120.0 . . ?
C18 C14 C13 119.98(17) . . ?
C18 C14 H14 120.0 . . ?
H15A C15 H15B 109.5 . . ?
H15A C15 H15C 109.5 . . ?
H15B C15 H15C 109.5 . . ?
C16 C15 H15A 109.5 . . ?
C16 C15 H15B 109.5 . . ?
C16 C15 H15C 109.5 . . ?
C3 C16 C15 111.79(15) . . ?
C3 C16 C17 107.90(14) . . ?
C12 C16 C3 109.37(13) . . ?
C12 C16 C15 111.23(15) . . ?
C12 C16 C17 107.54(15) . . ?
C15 C16 C17 108.86(16) . . ?
C16 C17 H17A 109.5 . . ?
C16 C17 H17B 109.5 . . ?
C16 C17 H17C 109.5 . . ?
H17A C17 H17B 109.5 . . ?
H17A C17 H17C 109.5 . . ?
H17B C17 H17C 109.5 . . ?
C14 C18 H18 120.1 . . ?
C14 C18 C19 119.87(17) . . ?
C19 C18 H18 120.1 . . ?
C11 C19 H19 119.9 . . ?
C18 C19 C11 120.26(16) . . ?
C18 C19 H19 119.9 . . ?
C21 C20 C7 118.64(13) . . ?
C26 C20 C7 121.78(15) . . ?
C26 C20 C21 119.57(14) . . ?
C20 C21 B22 118.90(14) . . ?
C20 C21 C23 117.92(15) . . ?
C23 C21 B22 122.72(15) . . ?
N2 B22 C21 115.77(10) . . ?
N2 B22 C21 115.77(10) . 2_655 ?
C21 B22 C21 128.5(2) . 2_655 ?
C21 C23 H23 119.4 . . ?
C24 C23 C21 121.26(17) . . ?
C24 C23 H23 119.4 . . ?
C23 C24 H24 119.9 . . ?
C23 C24 C25 120.13(17) . . ?
C25 C24 H24 119.9 . . ?
C24 C25 H25 119.9 . . ?
C26 C25 C24 120.15(17) . . ?
C26 C25 H25 119.9 . . ?
C20 C26 H26 119.5 . . ?
C25 C26 C20 120.93(18) . . ?
C25 C26 H26 119.5 . . ?
C1 C27 H27 119.9 . . ?
C1 C27 C28 120.19(17) . . ?
C28 C27 H27 119.9 . . ?
C4 C28 H28 119.8 . . ?
C27 C28 C4 120.44(16) . . ?
C27 C28 H28 119.8 . . ?

loop_
_geom_bond_atom_site_label_1
_geom_bond_atom_site_label_2
_geom_bond_distance
_geom_bond_site_symmetry_2
_geom_bond_publ_flag
N1 C4 1.4118(18) . ?
N1 C5 1.4319(18) . ?
N1 C11 1.4066(18) . ?
N2 C8 1.4198(15) 2_655 ?
N2 C8 1.4197(16) . ?
N2 B22 1.440(3) . ?
C1 H1 0.9300 . ?
C1 C29 1.375(3) . ?
C1 C27 1.364(3) . ?
C29 H29 0.9300 . ?
C29 C3 1.388(2) . ?
C3 C4 1.398(2) . ?
C3 C16 1.521(2) . ?
C4 C28 1.391(2) . ?
C5 C6 1.374(2) . ?
C5 C10 1.384(2) . ?
C6 H6 0.9300 . ?
C6 C7 1.400(2) . ?
C7 C8 1.4098(19) . ?
C7 C20 1.467(2) . ?
C8 C9 1.400(2) . ?
C9 H9 0.9300 . ?
C9 C10 1.373(2) . ?
C10 H10 0.9300 . ?
C11 C12 1.395(2) . ?
C11 C19 1.391(2) . ?
C12 C13 1.384(2) . ?
C12 C16 1.517(2) . ?
C13 H13 0.9300 . ?
C13 C14 1.369(3) . ?
C14 H14 0.9300 . ?
C14 C18 1.367(3) . ?
C15 H15A 0.9600 . ?
C15 H15B 0.9600 . ?
C15 H15C 0.9600 . ?
C15 C16 1.531(2) . ?
C16 C17 1.538(3) . ?
C17 H17A 0.9600 . ?
C17 H17B 0.9600 . ?
C17 H17C 0.9600 . ?
C18 H18 0.9300 . ?
C18 C19 1.374(2) . ?
C19 H19 0.9300 . ?
C20 C21 1.406(2) . ?
C20 C26 1.396(2) . ?
C21 B22 1.5399(18) . ?
C21 C23 1.408(2) . ?
B22 C21 1.5399(18) 2_655 ?
C23 H23 0.9300 . ?
C23 C24 1.375(2) . ?
C24 H24 0.9300 . ?
C24 C25 1.375(3) . ?
C25 H25 0.9300 . ?
C25 C26 1.372(2) . ?
C26 H26 0.9300 . ?
C27 H27 0.9300 . ?
C27 C28 1.376(2) . ?
C28 H28 0.9300 . ?

loop_
_geom_torsion_atom_site_label_1
_geom_torsion_atom_site_label_2
_geom_torsion_atom_site_label_3
_geom_torsion_atom_site_label_4
_geom_torsion
_geom_torsion_site_symmetry_1
_geom_torsion_site_symmetry_2
_geom_torsion_site_symmetry_3
_geom_torsion_site_symmetry_4
_geom_torsion_publ_flag
N1 C4 C28 C27 178.84(14) . . . . ?
N1 C5 C6 C7 177.29(13) . . . . ?
N1 C5 C10 C9 -178.83(13) . . . . ?
N1 C11 C12 C13 177.22(15) . . . . ?
N1 C11 C12 C16 -8.0(2) . . . . ?
N1 C11 C19 C18 -178.25(16) . . . . ?
N2 C8 C9 C10 -179.19(13) . . . . ?
C1 C29 C3 C4 -0.9(3) . . . . ?
C1 C29 C3 C16 173.79(17) . . . . ?
C1 C27 C28 C4 -0.1(3) . . . . ?
C29 C1 C27 C28 0.7(3) . . . . ?
C29 C3 C4 N1 -178.37(14) . . . . ?
C29 C3 C4 C28 1.5(2) . . . . ?
C29 C3 C16 C12 151.36(16) . . . . ?
C29 C3 C16 C15 27.7(2) . . . . ?
C29 C3 C16 C17 -91.9(2) . . . . ?
C3 C4 C28 C27 -1.1(2) . . . . ?
C4 N1 C5 C6 -71.65(18) . . . . ?
C4 N1 C5 C10 110.19(16) . . . . ?
C4 N1 C11 C12 -23.5(2) . . . . ?
C4 N1 C11 C19 155.80(15) . . . . ?
C4 C3 C16 C12 -34.0(2) . . . . ?
C4 C3 C16 C15 -157.68(16) . . . . ?
C4 C3 C16 C17 82.66(18) . . . . ?
C5 N1 C4 C3 -171.35(13) . . . . ?
C5 N1 C4 C28 8.8(2) . . . . ?
C5 N1 C11 C12 171.82(14) . . . . ?
C5 N1 C11 C19 -8.9(2) . . . . ?
C5 C6 C7 C8 0.9(2) . . . . ?
C5 C6 C7 C20 179.43(13) . . . . ?
C6 C5 C10 C9 3.0(2) . . . . ?
C6 C7 C8 N2 177.70(11) . . . . ?
C6 C7 C8 C9 4.13(19) . . . . ?
C6 C7 C20 C21 -163.27(13) . . . . ?
C6 C7 C20 C26 15.7(2) . . . . ?
C7 C8 C9 C10 -5.7(2) . . . . ?
C7 C20 C21 B22 -6.72(18) . . . . ?
C7 C20 C21 C23 -179.18(12) . . . . ?
C7 C20 C26 C25 -179.41(15) . . . . ?
C8 N2 C8 C7 157.73(13) 2_655 . . . ?
C8 N2 C8 C9 -28.84(10) 2_655 . . . ?
C8 N2 B22 C21 29.53(8) . . . . ?
C8 N2 B22 C21 -150.47(8) 2_655 . . . ?
C8 N2 B22 C21 -150.46(8) . . . 2_655 ?
C8 N2 B22 C21 29.54(8) 2_655 . . 2_655 ?
C8 C7 C20 C21 15.2(2) . . . . ?
C8 C7 C20 C26 -165.87(13) . . . . ?
C8 C9 C10 C5 2.1(2) . . . . ?
C10 C5 C6 C7 -4.5(2) . . . . ?
C11 N1 C4 C3 24.1(2) . . . . ?
C11 N1 C4 C28 -155.83(14) . . . . ?
C11 N1 C5 C6 93.10(17) . . . . ?
C11 N1 C5 C10 -85.07(17) . . . . ?
C11 C12 C13 C14 1.5(3) . . . . ?
C11 C12 C16 C3 34.7(2) . . . . ?
C11 C12 C16 C15 158.66(16) . . . . ?
C11 C12 C16 C17 -82.23(18) . . . . ?
C12 C11 C19 C18 1.0(3) . . . . ?
C12 C13 C14 C18 0.1(3) . . . . ?
C13 C12 C16 C3 -150.88(17) . . . . ?
C13 C12 C16 C15 -26.9(2) . . . . ?
C13 C12 C16 C17 92.2(2) . . . . ?
C13 C14 C18 C19 -1.2(3) . . . . ?
C14 C18 C19 C11 0.7(3) . . . . ?
C16 C3 C4 N1 6.7(2) . . . . ?
C16 C3 C4 C28 -173.37(14) . . . . ?
C16 C12 C13 C14 -173.02(19) . . . . ?
C19 C11 C12 C13 -2.0(2) . . . . ?
C19 C11 C12 C16 172.70(15) . . . . ?
C20 C7 C8 N2 -0.81(19) . . . . ?
C20 C7 C8 C9 -174.38(12) . . . . ?
C20 C21 B22 N2 -14.83(13) . . . . ?
C20 C21 B22 C21 165.16(13) . . . 2_655 ?
C20 C21 C23 C24 -1.9(2) . . . . ?
C21 C20 C26 C25 -0.5(2) . . . . ?
C21 C23 C24 C25 0.5(3) . . . . ?
B22 N2 C8 C7 -22.27(13) . . . . ?
B22 N2 C8 C9 151.16(10) . . . . ?
B22 C21 C23 C24 -174.06(13) . . . . ?
C23 C21 B22 N2 157.24(11) . . . . ?
C23 C21 B22 C21 -22.76(11) . . . 2_655 ?
C23 C24 C25 C26 0.9(3) . . . . ?
C24 C25 C26 C20 -0.9(3) . . . . ?
C26 C20 C21 B22 174.31(12) . . . . ?
C26 C20 C21 C23 1.8(2) . . . . ?
C27 C1 C29 C3 -0.2(3) . . . . ?
